data_4508732
loop_
_publ_author_name
'Madalan, Augustin M.'
'Avarvari, Narcis'
'Andruh, Marius'

_publ_section_title
;
 Rational Design of Supramolecular Gridlike Layers and Zigzag Chains
 through a Unique Interplay of d10&#x2212;d10and \p&#x2212;\p Stacking
 Interactions
;
_journal_issue 7
_journal_name_full 'Crystal Growth &amp; Design'
_journal_page_first 1671
_journal_paper_doi 10.1021/cg060131x
_journal_volume 6
_journal_year 2006
_chemical_formula_sum 'C33 H31.5 Ag Cl Cu2 N6.5 O8'
_chemical_formula_weight 917.55
_chemical_name_common '[{Cu(acac)(bipy)}2{Ag(CN)2}](ClO4)'
_chemical_name_systematic
;
 ?
;
_space_group_IT_number 2
_symmetry_cell_setting triclinic
_symmetry_space_group_name_Hall '-P 1'
_symmetry_space_group_name_H-M 'P -1'
_atom_sites_solution_hydrogens geom
_atom_sites_solution_primary direct
_atom_sites_solution_secondary difmap
_audit_creation_method SHELXL-97
_cell_angle_alpha 82.883(13)
_cell_angle_beta 85.199(13)
_cell_angle_gamma 71.672(12)
_cell_formula_units_Z 4
_cell_length_a 10.5948(11)
_cell_length_b 13.1741(13)
_cell_length_c 27.890(3)
_cell_measurement_reflns_used 7998
_cell_measurement_temperature 293(2)
_cell_measurement_theta_max 25.9
_cell_measurement_theta_min 2
_cell_volume 3662.7(7)
_computing_cell_refinement 'SELECT, CELL [STOE-IPDS]'
_computing_data_collection 'EXPOSE [STOE-IPDS]'
_computing_data_reduction 'INTEGRATE [STOE-IPDS]'
_computing_structure_refinement 'SHELXL-97 (Sheldrick, 1997)'
_computing_structure_solution 'SHELXS-97 (Sheldrick, 1990)'
_diffrn_ambient_temperature 293(2)
_diffrn_detector_area_resol_mean 6.6
_diffrn_measured_fraction_theta_full 0.934
_diffrn_measured_fraction_theta_max 0.934
_diffrn_measurement_device_type STOE-IPDS
_diffrn_measurement_method 'Oscillation, Phi. incr. = 0.8'
_diffrn_radiation_monochromator graphite
_diffrn_radiation_source 'fine-focus sealed tube'
_diffrn_radiation_type MoK\a
_diffrn_radiation_wavelength 0.71073
_diffrn_reflns_av_R_equivalents 0.0509
_diffrn_reflns_av_sigmaI/netI 0.0612
_diffrn_reflns_limit_h_max 13
_diffrn_reflns_limit_h_min -12
_diffrn_reflns_limit_k_max 16
_diffrn_reflns_limit_k_min -16
_diffrn_reflns_limit_l_max 34
_diffrn_reflns_limit_l_min -34
_diffrn_reflns_number 36490
_diffrn_reflns_theta_full 25.94
_diffrn_reflns_theta_max 25.94
_diffrn_reflns_theta_min 2.03
_exptl_absorpt_coefficient_mu 1.811
_exptl_absorpt_correction_T_max 0.9540
_exptl_absorpt_correction_T_min 0.5540
_exptl_absorpt_correction_type multi-scan
_exptl_absorpt_process_details wingx
_exptl_crystal_colour blue
_exptl_crystal_density_diffrn 1.664
_exptl_crystal_density_meas ?
_exptl_crystal_density_method 'not measured'
_exptl_crystal_description prism
_exptl_crystal_F_000 1844
_exptl_crystal_size_max 0.7
_exptl_crystal_size_mid 0.4
_exptl_crystal_size_min 0.04
_refine_diff_density_max 0.808
_refine_diff_density_min -0.663
_refine_diff_density_rms 0.089
_refine_ls_extinction_method none
_refine_ls_goodness_of_fit_ref 0.901
_refine_ls_hydrogen_treatment constr
_refine_ls_matrix_type full
_refine_ls_number_parameters 929
_refine_ls_number_reflns 13328
_refine_ls_number_restraints 0
_refine_ls_restrained_S_all 0.901
_refine_ls_R_factor_all 0.0763
_refine_ls_R_factor_gt 0.0437
_refine_ls_shift/su_max 0.001
_refine_ls_shift/su_mean 0.000
_refine_ls_structure_factor_coef Fsqd
_refine_ls_weighting_details 'calc w=1/[\s^2^(Fo^2^)+(0.0600P)^2^+0.0000P] where P=(Fo^2^+2Fc^2^)/3'
_refine_ls_weighting_scheme calc
_refine_ls_wR_factor_gt 0.0970
_refine_ls_wR_factor_ref 0.1075
_reflns_number_gt 8521
_reflns_number_total 13328
_reflns_threshold_expression >2sigma(I)
_cod_data_source_file cg060131xsup2.cif
_cod_data_source_block mam48
_cod_depositor_comments
;
The following automatic conversions were performed:

'_exptl_crystal_density_meas' value 'not measured' was changed to '?'
- the value is perceived as not measured.

Automatic conversion script
Id: cif_fix_values 3008 2015-01-20 13:52:24Z robertas 
;
_cod_original_sg_symbol_H-M P-1
_cod_original_formula_sum 'C33 H31.50 Ag Cl Cu2 N6.50 O8'
_cod_database_code 4508732

loop_
_symmetry_equiv_pos_as_xyz
'x, y, z'
'-x, -y, -z'

loop_
_atom_site_label
_atom_site_type_symbol
_atom_site_fract_x
_atom_site_fract_y
_atom_site_fract_z
_atom_site_U_iso_or_equiv
_atom_site_adp_type
_atom_site_occupancy
_atom_site_symmetry_multiplicity
_atom_site_calc_flag
_atom_site_refinement_flags
Ag1 Ag 0.07611(4) 0.96057(3) 0.249025(18) 0.06595(14) Uani 1 1 d .
Ag2 Ag 0.33736(5) 1.01096(3) 0.276612(13) 0.05934(12) Uani 1 1 d .
Cu3 Cu 0.36510(6) 1.02496(4) 0.084022(19) 0.04358(14) Uani 1 1 d .
Cu4 Cu 0.17047(6) 0.97887(4) 0.461567(19) 0.04181(14) Uani 1 1 d .
Cu1 Cu 0.33769(6) 0.54302(4) 0.27337(2) 0.04429(14) Uani 1 1 d .
Cu2 Cu -0.24792(6) 1.37005(4) 0.22848(2) 0.04525(15) Uani 1 1 d .
Cl1 Cl -0.15692(14) 1.34396(9) -0.00121(5) 0.0559(3) Uani 1 1 d .
Cl2 Cl 0.21793(17) 0.55117(10) 0.51032(6) 0.0692(4) Uani 1 1 d .
O3 O -0.3621(4) 1.3182(3) 0.27554(11) 0.0535(8) Uani 1 1 d .
N7 N 0.2029(4) 1.0828(3) 0.50152(12) 0.0399(8) Uani 1 1 d .
N2 N 0.2993(4) 0.4555(3) 0.22514(14) 0.0440(9) Uani 1 1 d .
O2 O 0.3879(4) 0.5957(3) 0.32726(12) 0.0561(9) Uani 1 1 d .
N6 N 0.5587(4) 0.9780(3) 0.06316(13) 0.0454(9) Uani 1 1 d .
N8 N 0.3211(4) 0.8789(3) 0.49953(13) 0.0424(9) Uani 1 1 d .
N5 N 0.3780(4) 1.1619(3) 0.04707(13) 0.0441(9) Uani 1 1 d .
N4 N -0.2098(4) 1.4596(3) 0.27514(13) 0.0430(9) Uani 1 1 d .
O7 O 0.1405(3) 0.8633(2) 0.43386(11) 0.0503(8) Uani 1 1 d .
O8 O 0.0136(3) 1.0835(2) 0.43628(12) 0.0537(8) Uani 1 1 d .
C56 C 0.3748(4) 0.9263(3) 0.52838(15) 0.0400(10) Uani 1 1 d .
O4 O -0.3074(4) 1.3187(3) 0.17565(11) 0.0533(8) Uani 1 1 d .
C63 C 0.3752(6) 1.0220(4) 0.20301(18) 0.0532(12) Uani 1 1 d .
O1 O 0.4583(3) 0.5935(2) 0.22851(12) 0.0525(8) Uani 1 1 d .
N3 N -0.1522(4) 1.4548(3) 0.18285(13) 0.0457(9) Uani 1 1 d .
C26 C -0.1375(5) 1.5247(3) 0.25638(17) 0.0458(11) Uani 1 1 d .
C25 C -0.1051(5) 1.5216(3) 0.20388(17) 0.0442(11) Uani 1 1 d .
N1 N 0.2374(4) 0.4596(3) 0.31772(14) 0.0449(9) Uani 1 1 d .
O5 O 0.3597(3) 0.8787(2) 0.09586(12) 0.0526(8) Uani 1 1 d .
C61 C 0.1344(5) 0.7944(4) 0.25141(19) 0.0541(13) Uani 1 1 d .
O6 O 0.1763(3) 1.0867(3) 0.09151(13) 0.0621(10) Uani 1 1 d .
C64 C 0.3134(5) 1.0118(4) 0.35028(19) 0.0532(12) Uani 1 1 d .
C62 C -0.0126(5) 1.1258(4) 0.2462(2) 0.0573(13) Uani 1 1 d .
C11 C 0.2316(4) 0.3874(3) 0.24390(17) 0.0432(11) Uani 1 1 d .
C40 C 0.5001(5) 1.1600(3) 0.02866(15) 0.0420(11) Uani 1 1 d .
C41 C 0.6048(5) 1.0549(3) 0.03872(15) 0.0414(10) Uani 1 1 d .
C15 C 0.3326(5) 0.4610(4) 0.17863(18) 0.0514(12) Uani 1 1 d .
H15 H 0.3809 0.5071 0.1662 0.062 Uiso 1 1 calc R
C17 C -0.4166(5) 1.2485(4) 0.26805(18) 0.0474(12) Uani 1 1 d .
C10 C 0.1979(4) 0.3888(3) 0.29638(17) 0.0442(11) Uani 1 1 d .
O12 O -0.2328(6) 1.3612(6) 0.04153(18) 0.131(2) Uani 1 1 d .
C19 C -0.3722(5) 1.2518(4) 0.18027(18) 0.0489(12) Uani 1 1 d .
C47 C 0.0590(5) 0.8743(4) 0.40122(17) 0.0484(11) Uani 1 1 d .
C42 C 0.7355(5) 1.0344(4) 0.02345(18) 0.0585(13) Uani 1 1 d .
H42 H 0.7650 1.0882 0.0060 0.070 Uiso 1 1 calc R
C49 C -0.0503(5) 1.0692(4) 0.40283(17) 0.0470(11) Uani 1 1 d .
C12 C 0.1989(5) 0.3227(4) 0.2147(2) 0.0561(13) Uani 1 1 d .
H12 H 0.1539 0.2747 0.2280 0.067 Uiso 1 1 calc R
N11 N 0.3953(5) 1.0329(3) 0.16251(16) 0.0592(11) Uani 1 1 d .
N9 N 0.1637(4) 0.7044(3) 0.25375(16) 0.0568(11) Uani 1 1 d .
C4 C 0.4487(5) 0.6664(4) 0.32407(19) 0.0530(13) Uani 1 1 d .
C58 C 0.5350(6) 0.7589(5) 0.5518(2) 0.0676(16) Uani 1 1 d .
H58 H 0.6084 0.7179 0.5692 0.081 Uiso 1 1 calc R
C2 C 0.5071(5) 0.6663(3) 0.23666(18) 0.0476(12) Uani 1 1 d .
C29 C -0.2134(6) 1.5208(5) 0.3517(2) 0.0675(16) Uani 1 1 d .
H29 H -0.2408 1.5184 0.3843 0.081 Uiso 1 1 calc R
N10 N -0.0661(5) 1.2149(3) 0.24362(16) 0.0592(11) Uani 1 1 d .
C55 C 0.3087(4) 1.0426(3) 0.53009(15) 0.0410(10) Uani 1 1 d .
C60 C 0.3693(5) 0.7731(4) 0.49692(18) 0.0526(12) Uani 1 1 d .
H60 H 0.3300 0.7408 0.4772 0.063 Uiso 1 1 calc R
C45 C 0.6445(5) 0.8795(4) 0.07358(17) 0.0550(13) Uani 1 1 d .
H45 H 0.6132 0.8263 0.0905 0.066 Uiso 1 1 calc R
C14 C 0.2989(6) 0.4008(4) 0.1474(2) 0.0606(14) Uani 1 1 d .
H14 H 0.3205 0.4085 0.1144 0.073 Uiso 1 1 calc R
C18 C -0.4232(5) 1.2150(4) 0.22376(19) 0.0545(13) Uani 1 1 d .
H18 H -0.4656 1.1632 0.2231 0.065 Uiso 1 1 calc R
C6 C 0.2101(5) 0.4681(4) 0.36476(18) 0.0546(13) Uani 1 1 d .
H6 H 0.2387 0.5164 0.3792 0.066 Uiso 1 1 calc R
C30 C -0.2466(5) 1.4580(4) 0.32205(17) 0.0530(13) Uani 1 1 d .
H30 H -0.2962 1.4133 0.3351 0.064 Uiso 1 1 calc R
C32 C 0.2573(6) 0.8538(4) 0.11229(17) 0.0524(12) Uani 1 1 d .
C27 C -0.1016(5) 1.5887(4) 0.2847(2) 0.0579(14) Uani 1 1 d .
H27 H -0.0520 1.6331 0.2712 0.069 Uiso 1 1 calc R
C53 C 0.2745(6) 1.2150(4) 0.5556(2) 0.0650(15) Uani 1 1 d .
H53 H 0.2996 1.2605 0.5732 0.078 Uiso 1 1 calc R
C52 C 0.1662(6) 1.2544(4) 0.5276(2) 0.0613(14) Uani 1 1 d .
H52 H 0.1162 1.3266 0.5265 0.074 Uiso 1 1 calc R
C22 C -0.0618(6) 1.5083(5) 0.1064(2) 0.0671(15) Uani 1 1 d .
H22 H -0.0487 1.5032 0.0733 0.080 Uiso 1 1 calc R
C24 C -0.0352(5) 1.5835(4) 0.1772(2) 0.0567(13) Uani 1 1 d .
H24 H -0.0034 1.6295 0.1920 0.068 Uiso 1 1 calc R
O10 O -0.1282(5) 1.2370(3) -0.0118(2) 0.1068(17) Uani 1 1 d .
C51 C 0.1324(5) 1.1876(3) 0.50143(17) 0.0499(12) Uani 1 1 d .
H51 H 0.0580 1.2150 0.4828 0.060 Uiso 1 1 calc R
N12 N 0.3035(5) 1.0126(4) 0.39120(16) 0.0615(12) Uani 1 1 d .
C9 C 0.1315(5) 0.3238(4) 0.3230(2) 0.0603(14) Uani 1 1 d .
H9 H 0.1065 0.2741 0.3081 0.072 Uiso 1 1 calc R
C3 C 0.5018(5) 0.7040(4) 0.2815(2) 0.0550(13) Uani 1 1 d .
H3 H 0.5375 0.7596 0.2828 0.066 Uiso 1 1 calc R
C13 C 0.2331(6) 0.3296(4) 0.1663(2) 0.0650(15) Uani 1 1 d .
H13 H 0.2117 0.2863 0.1464 0.078 Uiso 1 1 calc R
C48 C -0.0337(5) 0.9725(4) 0.38483(17) 0.0528(12) Uani 1 1 d .
H48 H -0.0876 0.9724 0.3602 0.063 Uiso 1 1 calc R
C21 C -0.1304(5) 1.4479(4) 0.13518(18) 0.0559(13) Uani 1 1 d .
H21 H -0.1624 1.4011 0.1210 0.067 Uiso 1 1 calc R
C39 C 0.5236(6) 1.2496(4) 0.00347(18) 0.0576(13) Uani 1 1 d .
H39 H 0.6089 1.2474 -0.0085 0.069 Uiso 1 1 calc R
C50 C -0.1558(5) 1.1692(4) 0.3821(2) 0.0632(15) Uani 1 1 d .
H50A H -0.1554 1.2298 0.3980 0.095 Uiso 1 1 calc R
H50B H -0.2417 1.1586 0.3873 0.095 Uiso 1 1 calc R
H50C H -0.1368 1.1824 0.3481 0.095 Uiso 1 1 calc R
O11 O -0.2361(6) 1.4112(3) -0.03817(18) 0.119(2) Uani 1 1 d .
C38 C 0.4180(7) 1.3428(4) -0.0037(2) 0.0719(17) Uani 1 1 d .
H38 H 0.4322 1.4045 -0.0201 0.086 Uiso 1 1 calc R
O16 O 0.1670(7) 0.6428(4) 0.5342(2) 0.131(2) Uani 1 1 d .
C8 C 0.1026(6) 0.3333(5) 0.3715(2) 0.0688(16) Uani 1 1 d .
H8 H 0.0579 0.2901 0.3898 0.083 Uiso 1 1 calc R
C37 C 0.2945(7) 1.3441(4) 0.0130(2) 0.0679(16) Uani 1 1 d .
H37 H 0.2227 1.4059 0.0074 0.082 Uiso 1 1 calc R
C1 C 0.5739(6) 0.7127(4) 0.1942(2) 0.0678(16) Uani 1 1 d .
H1A H 0.5689 0.6793 0.1661 0.102 Uiso 1 1 calc R
H1B H 0.6655 0.7001 0.2006 0.102 Uiso 1 1 calc R
H1C H 0.5302 0.7887 0.1888 0.102 Uiso 1 1 calc R
C23 C -0.0134(6) 1.5759(5) 0.1279(2) 0.0666(16) Uani 1 1 d .
H23 H 0.0341 1.6167 0.1094 0.080 Uiso 1 1 calc R
C33 C 0.1312(6) 0.9257(5) 0.1187(2) 0.0661(15) Uani 1 1 d .
H33 H 0.0638 0.8972 0.1310 0.079 Uiso 1 1 calc R
C20 C -0.3944(6) 1.2134(5) 0.1336(2) 0.0693(15) Uani 1 1 d .
H20A H -0.3524 1.2461 0.1069 0.104 Uiso 1 1 calc R
H20B H -0.4882 1.2331 0.1290 0.104 Uiso 1 1 calc R
H20C H -0.3567 1.1366 0.1352 0.104 Uiso 1 1 calc R
C59 C 0.4771(6) 0.7106(4) 0.5233(2) 0.0636(15) Uani 1 1 d .
H59 H 0.5096 0.6368 0.5216 0.076 Uiso 1 1 calc R
C36 C 0.2754(6) 1.2523(4) 0.03872(18) 0.0558(13) Uani 1 1 d .
H36 H 0.1902 1.2533 0.0504 0.067 Uiso 1 1 calc R
C31 C 0.2751(7) 0.7355(4) 0.1238(2) 0.0712(16) Uani 1 1 d .
H31A H 0.3667 0.6953 0.1178 0.107 Uiso 1 1 calc R
H31B H 0.2202 0.7146 0.1037 0.107 Uiso 1 1 calc R
H31C H 0.2497 0.7212 0.1571 0.107 Uiso 1 1 calc R
C34 C 0.0967(5) 1.0364(5) 0.10836(18) 0.0591(14) Uani 1 1 d .
C35 C -0.0449(6) 1.1052(6) 0.1153(2) 0.089(2) Uani 1 1 d .
H35A H -0.0509 1.1793 0.1066 0.134 Uiso 1 1 calc R
H35B H -0.0742 1.0953 0.1486 0.134 Uiso 1 1 calc R
H35C H -0.1003 1.0849 0.0952 0.134 Uiso 1 1 calc R
C28 C -0.1400(6) 1.5865(4) 0.3332(2) 0.0687(16) Uani 1 1 d .
H28 H -0.1163 1.6289 0.3529 0.082 Uiso 1 1 calc R
C7 C 0.1406(6) 0.4078(5) 0.3928(2) 0.0652(15) Uani 1 1 d .
H7 H 0.1198 0.4170 0.4253 0.078 Uiso 1 1 calc R
C16 C -0.4794(6) 1.2035(5) 0.3125(2) 0.0680(16) Uani 1 1 d .
H16A H -0.4665 1.2353 0.3401 0.102 Uiso 1 1 calc R
H16B H -0.4390 1.1270 0.3173 0.102 Uiso 1 1 calc R
H16C H -0.5730 1.2195 0.3085 0.102 Uiso 1 1 calc R
C54 C 0.3460(5) 1.1074(4) 0.55769(17) 0.0543(13) Uani 1 1 d .
H54 H 0.4182 1.0789 0.5773 0.065 Uiso 1 1 calc R
C44 C 0.7765(6) 0.8555(4) 0.0600(2) 0.0656(15) Uani 1 1 d .
H44 H 0.8343 0.7871 0.0681 0.079 Uiso 1 1 calc R
C43 C 0.8235(6) 0.9330(5) 0.0342(2) 0.0690(16) Uani 1 1 d .
H43 H 0.9128 0.9175 0.0241 0.083 Uiso 1 1 calc R
C46 C 0.0664(6) 0.7729(4) 0.3803(2) 0.0649(15) Uani 1 1 d .
H46A H 0.1345 0.7138 0.3954 0.097 Uiso 1 1 calc R
H46B H 0.0870 0.7807 0.3461 0.097 Uiso 1 1 calc R
H46C H -0.0178 0.7593 0.3859 0.097 Uiso 1 1 calc R
C57 C 0.4853(5) 0.8680(4) 0.55508(18) 0.0553(13) Uani 1 1 d .
H57 H 0.5239 0.9016 0.5744 0.066 Uiso 1 1 calc R
O15 O 0.2818(10) 0.5690(5) 0.4664(2) 0.176(4) Uani 1 1 d .
C5 C 0.4591(6) 0.7074(5) 0.3710(2) 0.0756(17) Uani 1 1 d .
H5A H 0.4163 0.6729 0.3967 0.113 Uiso 1 1 calc R
H5B H 0.4166 0.7837 0.3688 0.113 Uiso 1 1 calc R
H5C H 0.5513 0.6919 0.3774 0.113 Uiso 1 1 calc R
O13 O 0.1149(12) 0.5192(10) 0.5068(8) 0.376(11) Uani 1 1 d .
O14 O 0.2951(10) 0.4670(6) 0.5347(2) 0.226(5) Uani 1 1 d .
O9 O -0.0444(6) 1.3751(5) -0.0003(2) 0.127(2) Uani 1 1 d .
N13 N 0.7170(18) 0.8887(13) 0.2964(7) 0.215(7) Uani 1 1 d .
C66 C 0.7743(14) 0.9144(12) 0.2098(6) 0.183(7) Uani 1 1 d .
H66A H 0.8451 0.8514 0.2023 0.275 Uiso 1 1 calc R
H66B H 0.8016 0.9771 0.2000 0.275 Uiso 1 1 calc R
H66C H 0.6970 0.9191 0.1929 0.275 Uiso 1 1 calc R
C65 C 0.7458(15) 0.9086(12) 0.2563(10) 0.193(12) Uani 1 1 d .

loop_
_atom_site_aniso_label
_atom_site_aniso_U_11
_atom_site_aniso_U_22
_atom_site_aniso_U_33
_atom_site_aniso_U_23
_atom_site_aniso_U_13
_atom_site_aniso_U_12
Ag1 0.0630(3) 0.03346(18) 0.0999(3) -0.00276(19) -0.0176(2) -0.01073(18)
Ag2 0.0699(3) 0.0755(3) 0.0396(2) -0.00776(18) 0.00142(18) -0.0325(2)
Cu3 0.0444(3) 0.0412(3) 0.0435(3) -0.0035(2) 0.0001(2) -0.0117(2)
Cu4 0.0424(3) 0.0402(3) 0.0438(3) -0.0061(2) -0.0107(2) -0.0114(2)
Cu1 0.0539(4) 0.0360(3) 0.0469(3) -0.0054(2) -0.0039(3) -0.0187(3)
Cu2 0.0562(4) 0.0424(3) 0.0439(3) -0.0059(2) -0.0036(3) -0.0239(3)
Cl1 0.0644(8) 0.0503(6) 0.0568(7) -0.0058(5) 0.0029(6) -0.0245(6)
Cl2 0.0798(10) 0.0426(6) 0.0813(10) -0.0049(6) -0.0047(8) -0.0135(7)
O3 0.065(2) 0.0550(19) 0.0483(18) -0.0077(15) 0.0018(16) -0.0306(18)
N7 0.039(2) 0.0397(18) 0.0404(19) -0.0047(15) -0.0026(16) -0.0112(17)
N2 0.045(2) 0.0327(17) 0.053(2) -0.0066(16) -0.0021(18) -0.0097(17)
O2 0.062(2) 0.0594(19) 0.057(2) -0.0114(16) -0.0078(17) -0.0289(18)
N6 0.050(2) 0.043(2) 0.043(2) -0.0004(16) -0.0047(18) -0.0131(18)
N8 0.045(2) 0.0382(18) 0.041(2) -0.0078(16) -0.0043(17) -0.0070(17)
N5 0.051(2) 0.0376(18) 0.042(2) -0.0071(15) -0.0061(18) -0.0091(17)
N4 0.047(2) 0.0335(17) 0.048(2) -0.0057(15) -0.0056(18) -0.0106(17)
O7 0.058(2) 0.0458(17) 0.0528(19) -0.0051(14) -0.0132(17) -0.0210(16)
O8 0.050(2) 0.0518(18) 0.057(2) -0.0121(15) -0.0193(17) -0.0062(16)
C56 0.035(2) 0.051(2) 0.033(2) -0.0020(19) 0.0020(19) -0.014(2)
O4 0.061(2) 0.0606(19) 0.0499(19) -0.0114(15) -0.0026(16) -0.0335(18)
C63 0.063(3) 0.061(3) 0.043(3) -0.012(2) 0.000(2) -0.027(3)
O1 0.058(2) 0.0465(17) 0.057(2) -0.0063(15) -0.0035(17) -0.0215(16)
N3 0.052(2) 0.0418(19) 0.046(2) -0.0023(16) -0.0034(18) -0.0182(18)
C26 0.045(3) 0.032(2) 0.059(3) -0.005(2) -0.013(2) -0.007(2)
C25 0.042(3) 0.030(2) 0.061(3) -0.001(2) -0.010(2) -0.0107(19)
N1 0.047(2) 0.0354(18) 0.050(2) -0.0027(16) -0.0041(18) -0.0097(17)
O5 0.057(2) 0.0455(17) 0.058(2) -0.0050(15) -0.0007(17) -0.0198(16)
C61 0.054(3) 0.045(3) 0.061(3) 0.002(2) -0.007(3) -0.014(2)
O6 0.047(2) 0.062(2) 0.070(2) 0.0033(18) 0.0007(18) -0.0107(18)
C64 0.057(3) 0.062(3) 0.049(3) -0.004(2) -0.002(2) -0.030(3)
C62 0.057(3) 0.044(3) 0.072(3) -0.001(2) -0.012(3) -0.017(2)
C11 0.039(3) 0.029(2) 0.062(3) -0.0058(19) -0.008(2) -0.0089(19)
C40 0.057(3) 0.039(2) 0.036(2) -0.0076(18) -0.004(2) -0.022(2)
C41 0.047(3) 0.046(2) 0.035(2) -0.0103(19) -0.001(2) -0.017(2)
C15 0.058(3) 0.041(2) 0.055(3) -0.012(2) 0.001(2) -0.013(2)
C17 0.038(3) 0.044(2) 0.059(3) -0.001(2) -0.004(2) -0.011(2)
C10 0.038(3) 0.034(2) 0.060(3) -0.003(2) -0.008(2) -0.0083(19)
O12 0.141(5) 0.195(6) 0.073(3) -0.032(3) 0.033(3) -0.075(5)
C19 0.038(3) 0.056(3) 0.056(3) -0.017(2) -0.009(2) -0.013(2)
C47 0.052(3) 0.061(3) 0.043(3) -0.013(2) 0.004(2) -0.032(2)
C42 0.056(3) 0.070(3) 0.054(3) -0.010(3) 0.006(3) -0.026(3)
C49 0.038(3) 0.058(3) 0.044(3) 0.001(2) -0.005(2) -0.015(2)
C12 0.054(3) 0.039(2) 0.077(4) -0.012(2) -0.006(3) -0.013(2)
N11 0.069(3) 0.063(3) 0.051(3) -0.010(2) 0.002(2) -0.027(2)
N9 0.063(3) 0.034(2) 0.070(3) -0.0051(18) -0.003(2) -0.0104(19)
C4 0.045(3) 0.048(3) 0.067(3) -0.016(2) -0.017(3) -0.008(2)
C58 0.048(3) 0.067(3) 0.071(4) 0.010(3) -0.011(3) 0.003(3)
C2 0.035(2) 0.039(2) 0.067(3) 0.001(2) -0.010(2) -0.010(2)
C29 0.078(4) 0.068(3) 0.052(3) -0.015(3) -0.014(3) -0.010(3)
N10 0.064(3) 0.036(2) 0.078(3) -0.0036(19) -0.007(2) -0.015(2)
C55 0.041(3) 0.048(2) 0.035(2) -0.0051(19) 0.001(2) -0.016(2)
C60 0.055(3) 0.042(2) 0.057(3) -0.005(2) -0.006(2) -0.008(2)
C45 0.058(3) 0.049(3) 0.051(3) 0.001(2) -0.004(2) -0.008(2)
C14 0.067(4) 0.058(3) 0.055(3) -0.015(2) -0.008(3) -0.010(3)
C18 0.047(3) 0.053(3) 0.072(4) -0.014(2) -0.005(3) -0.024(2)
C6 0.060(3) 0.047(3) 0.053(3) -0.002(2) -0.005(3) -0.011(2)
C30 0.059(3) 0.048(3) 0.048(3) -0.008(2) -0.005(2) -0.009(2)
C32 0.066(4) 0.057(3) 0.041(3) 0.000(2) -0.007(2) -0.030(3)
C27 0.057(3) 0.040(2) 0.080(4) -0.016(2) -0.014(3) -0.015(2)
C53 0.075(4) 0.066(3) 0.065(3) -0.024(3) -0.005(3) -0.031(3)
C52 0.069(4) 0.046(3) 0.072(3) -0.016(3) 0.002(3) -0.021(3)
C22 0.071(4) 0.076(4) 0.053(3) 0.003(3) -0.002(3) -0.025(3)
C24 0.056(3) 0.040(2) 0.076(4) -0.002(2) -0.004(3) -0.019(2)
O10 0.103(4) 0.052(2) 0.165(5) -0.021(3) -0.030(3) -0.015(2)
C51 0.056(3) 0.043(2) 0.050(3) -0.006(2) -0.003(2) -0.016(2)
N12 0.070(3) 0.073(3) 0.047(3) -0.002(2) -0.003(2) -0.031(2)
C9 0.055(3) 0.054(3) 0.075(4) 0.000(3) -0.006(3) -0.025(3)
C3 0.050(3) 0.044(2) 0.077(4) -0.008(2) -0.010(3) -0.022(2)
C13 0.063(4) 0.058(3) 0.077(4) -0.028(3) -0.013(3) -0.014(3)
C48 0.046(3) 0.072(3) 0.044(3) -0.001(2) -0.011(2) -0.022(3)
C21 0.065(3) 0.059(3) 0.049(3) -0.003(2) -0.005(3) -0.027(3)
C39 0.070(4) 0.059(3) 0.050(3) -0.007(2) 0.003(3) -0.031(3)
C50 0.049(3) 0.068(3) 0.068(3) 0.005(3) -0.020(3) -0.011(3)
O11 0.178(6) 0.065(3) 0.098(3) -0.006(2) -0.052(4) -0.005(3)
C38 0.100(5) 0.040(3) 0.077(4) 0.002(3) -0.004(4) -0.027(3)
O16 0.170(6) 0.065(3) 0.144(5) -0.036(3) 0.031(4) -0.015(3)
C8 0.060(4) 0.070(3) 0.080(4) 0.017(3) -0.007(3) -0.033(3)
C37 0.081(4) 0.040(3) 0.079(4) -0.009(2) -0.009(3) -0.011(3)
C1 0.062(4) 0.060(3) 0.083(4) 0.009(3) -0.010(3) -0.025(3)
C23 0.058(3) 0.065(3) 0.076(4) 0.014(3) -0.001(3) -0.028(3)
C33 0.061(4) 0.082(4) 0.062(3) 0.005(3) 0.002(3) -0.036(3)
C20 0.059(4) 0.088(4) 0.071(4) -0.036(3) -0.001(3) -0.028(3)
C59 0.054(3) 0.051(3) 0.071(3) -0.006(3) 0.000(3) 0.004(3)
C36 0.062(3) 0.047(3) 0.055(3) -0.009(2) -0.004(3) -0.010(2)
C31 0.093(5) 0.067(3) 0.068(4) 0.002(3) -0.014(3) -0.046(3)
C34 0.046(3) 0.085(4) 0.047(3) -0.001(3) 0.002(2) -0.023(3)
C35 0.044(3) 0.116(5) 0.091(5) 0.009(4) 0.003(3) -0.012(3)
C28 0.072(4) 0.057(3) 0.078(4) -0.029(3) -0.022(3) -0.009(3)
C7 0.058(3) 0.075(4) 0.055(3) 0.007(3) 0.001(3) -0.017(3)
C16 0.060(4) 0.077(4) 0.070(4) 0.009(3) -0.002(3) -0.033(3)
C54 0.058(3) 0.064(3) 0.049(3) -0.012(2) -0.012(2) -0.026(3)
C44 0.053(3) 0.059(3) 0.074(4) -0.006(3) -0.014(3) 0.000(3)
C43 0.043(3) 0.082(4) 0.076(4) -0.015(3) -0.002(3) -0.008(3)
C46 0.073(4) 0.072(3) 0.062(3) -0.026(3) -0.004(3) -0.032(3)
C57 0.044(3) 0.069(3) 0.050(3) -0.004(2) -0.007(2) -0.013(3)
O15 0.334(11) 0.112(4) 0.079(4) -0.022(3) 0.035(5) -0.070(6)
C5 0.071(4) 0.086(4) 0.079(4) -0.038(3) -0.009(3) -0.025(3)
O13 0.183(10) 0.241(12) 0.79(3) -0.270(17) 0.048(16) -0.128(10)
O14 0.265(10) 0.181(7) 0.087(4) 0.011(4) 0.011(5) 0.124(7)
O9 0.100(4) 0.135(4) 0.175(6) -0.024(4) -0.003(4) -0.076(4)
N13 0.190(13) 0.178(13) 0.31(2) -0.049(13) -0.054(14) -0.081(10)
C66 0.143(10) 0.206(13) 0.232(16) 0.091(12) -0.075(11) -0.124(10)
C65 0.095(9) 0.117(8) 0.36(4) 0.070(18) -0.069(16) -0.048(7)

loop_
_atom_type_symbol
_atom_type_description
_atom_type_scat_dispersion_real
_atom_type_scat_dispersion_imag
_atom_type_scat_source
C C 0.0033 0.0016 'International Tables Vol C Tables 4.2.6.8 and 6.1.1.4'
H H 0.0000 0.0000 'International Tables Vol C Tables 4.2.6.8 and 6.1.1.4'
Ag Ag -0.8971 1.1015 'International Tables Vol C Tables 4.2.6.8 and 6.1.1.4'
Cl Cl 0.1484 0.1585 'International Tables Vol C Tables 4.2.6.8 and 6.1.1.4'
Cu Cu 0.3201 1.2651 'International Tables Vol C Tables 4.2.6.8 and 6.1.1.4'
N N 0.0061 0.0033 'International Tables Vol C Tables 4.2.6.8 and 6.1.1.4'
O O 0.0106 0.0060 'International Tables Vol C Tables 4.2.6.8 and 6.1.1.4'

loop_
_geom_angle_atom_site_label_1
_geom_angle_atom_site_label_2
_geom_angle_atom_site_label_3
_geom_angle
C61 Ag1 C62 171.0(2)
C61 Ag1 Ag2 104.04(15)
C62 Ag1 Ag2 84.80(16)
C64 Ag2 C63 173.1(2)
C64 Ag2 Ag1 102.89(15)
C63 Ag2 Ag1 83.32(16)
O6 Cu3 O5 94.02(15)
O6 Cu3 N5 90.04(15)
O5 Cu3 N5 159.03(15)
O6 Cu3 N6 168.41(14)
O5 Cu3 N6 92.63(15)
N5 Cu3 N6 80.44(15)
O6 Cu3 N11 92.90(17)
O5 Cu3 N11 92.80(15)
N5 Cu3 N11 107.55(16)
N6 Cu3 N11 96.24(16)
O7 Cu4 O8 93.77(14)
O7 Cu4 N7 169.81(13)
O8 Cu4 N7 92.11(14)
O7 Cu4 N8 92.34(14)
O8 Cu4 N8 169.68(14)
N7 Cu4 N8 80.69(14)
O7 Cu4 N12 90.49(15)
O8 Cu4 N12 91.88(15)
N7 Cu4 N12 97.64(15)
N8 Cu4 N12 96.38(15)
O2 Cu1 O1 93.55(15)
O2 Cu1 N1 90.90(15)
O1 Cu1 N1 168.00(14)
O2 Cu1 N2 167.31(14)
O1 Cu1 N2 92.75(15)
N1 Cu1 N2 80.87(16)
O2 Cu1 N9 93.56(15)
O1 Cu1 N9 90.35(14)
N1 Cu1 N9 100.50(15)
N2 Cu1 N9 97.41(15)
O3 Cu2 O4 93.47(15)
O3 Cu2 N4 91.89(15)
O4 Cu2 N4 165.65(14)
O3 Cu2 N3 167.97(15)
O4 Cu2 N3 91.65(15)
N4 Cu2 N3 80.71(16)
O3 Cu2 N10 92.74(15)
O4 Cu2 N10 94.82(15)
N4 Cu2 N10 98.21(15)
N3 Cu2 N10 97.67(15)
O9 Cl1 O12 110.8(4)
O9 Cl1 O10 113.0(4)
O12 Cl1 O10 111.2(4)
O9 Cl1 O11 107.7(4)
O12 Cl1 O11 106.3(4)
O10 Cl1 O11 107.5(3)
O14 Cl2 O13 100.6(9)
O14 Cl2 O15 108.6(5)
O13 Cl2 O15 113.6(10)
O14 Cl2 O16 116.5(5)
O13 Cl2 O16 103.9(6)
O15 Cl2 O16 113.1(4)
C17 O3 Cu2 123.5(3)
C51 N7 C55 118.5(4)
C51 N7 Cu4 126.0(3)
C55 N7 Cu4 115.5(3)
C15 N2 C11 119.4(4)
C15 N2 Cu1 126.0(3)
C11 N2 Cu1 114.7(3)
C4 O2 Cu1 124.8(3)
C45 N6 C41 118.8(4)
C45 N6 Cu3 125.5(3)
C41 N6 Cu3 115.7(3)
C60 N8 C56 120.4(4)
C60 N8 Cu4 124.8(3)
C56 N8 Cu4 114.8(3)
C40 N5 C36 119.0(4)
C40 N5 Cu3 115.6(3)
C36 N5 Cu3 125.4(4)
C30 N4 C26 118.8(4)
C30 N4 Cu2 125.8(3)
C26 N4 Cu2 115.3(3)
C47 O7 Cu4 125.1(3)
C49 O8 Cu4 124.0(3)
N8 C56 C57 121.3(4)
N8 C56 C55 115.4(4)
C57 C56 C55 123.3(5)
C19 O4 Cu2 124.8(3)
N11 C63 Ag2 176.9(4)
C2 O1 Cu1 123.4(3)
C21 N3 C25 119.5(4)
C21 N3 Cu2 125.6(3)
C25 N3 Cu2 114.8(3)
N4 C26 C27 121.4(5)
N4 C26 C25 114.0(4)
C27 C26 C25 124.5(5)
N3 C25 C24 121.3(5)
N3 C25 C26 114.9(4)
C24 C25 C26 123.8(5)
C6 N1 C10 119.5(4)
C6 N1 Cu1 125.8(4)
C10 N1 Cu1 114.8(3)
C32 O5 Cu3 123.7(3)
N9 C61 Ag1 178.1(5)
C34 O6 Cu3 125.2(3)
N12 C64 Ag2 178.0(5)
N10 C62 Ag1 176.5(5)
N2 C11 C12 120.5(5)
N2 C11 C10 114.8(4)
C12 C11 C10 124.7(4)
N5 C40 C39 121.6(4)
N5 C40 C41 114.3(4)
C39 C40 C41 124.1(5)
N6 C41 C42 121.6(4)
N6 C41 C40 113.9(4)
C42 C41 C40 124.5(4)
N2 C15 C14 122.7(5)
O3 C17 C18 125.5(4)
O3 C17 C16 114.6(5)
C18 C17 C16 119.9(5)
N1 C10 C9 120.8(5)
N1 C10 C11 114.9(4)
C9 C10 C11 124.2(5)
O4 C19 C18 124.6(5)
O4 C19 C20 115.3(5)
C18 C19 C20 120.0(5)
O7 C47 C48 124.3(4)
O7 C47 C46 115.3(4)
C48 C47 C46 120.4(5)
C41 C42 C43 119.4(5)
O8 C49 C48 126.0(4)
O8 C49 C50 115.0(4)
C48 C49 C50 119.0(5)
C13 C12 C11 119.7(5)
C63 N11 Cu3 156.0(4)
C61 N9 Cu1 144.2(4)
O2 C4 C3 124.0(5)
O2 C4 C5 115.1(5)
C3 C4 C5 120.9(5)
C59 C58 C57 120.5(5)
O1 C2 C3 124.7(5)
O1 C2 C1 116.1(5)
C3 C2 C1 119.2(5)
C28 C29 C30 119.8(5)
C62 N10 Cu2 154.9(4)
N7 C55 C54 121.3(4)
N7 C55 C56 113.3(4)
C54 C55 C56 125.3(4)
N8 C60 C59 120.9(5)
N6 C45 C44 121.8(5)
C13 C14 C15 118.2(5)
C17 C18 C19 125.5(5)
N1 C6 C7 122.2(5)
N4 C30 C29 121.9(5)
O5 C32 C33 125.4(5)
O5 C32 C31 116.2(5)
C33 C32 C31 118.3(5)
C26 C27 C28 119.4(5)
C52 C53 C54 119.5(5)
C51 C52 C53 119.6(5)
C23 C22 C21 118.5(5)
C25 C24 C23 118.8(5)
N7 C51 C52 122.2(5)
C64 N12 Cu4 143.0(4)
C8 C9 C10 119.5(6)
C4 C3 C2 125.9(5)
C14 C13 C12 119.4(5)
C49 C48 C47 124.5(5)
N3 C21 C22 121.9(5)
C40 C39 C38 118.8(5)
C37 C38 C39 119.9(5)
C9 C8 C7 119.2(5)
C38 C37 C36 119.4(5)
C22 C23 C24 120.0(5)
C32 C33 C34 125.7(5)
C58 C59 C60 119.1(5)
N5 C36 C37 121.2(5)
O6 C34 C33 124.6(5)
O6 C34 C35 114.9(5)
C33 C34 C35 120.4(6)
C29 C28 C27 118.7(5)
C6 C7 C8 118.7(5)
C53 C54 C55 118.9(5)
C45 C44 C43 119.6(5)
C44 C43 C42 118.8(5)
C58 C57 C56 117.8(5)
N13 C65 C66 169(2)

loop_
_geom_bond_atom_site_label_1
_geom_bond_atom_site_label_2
_geom_bond_distance
Ag1 C61 2.073(5)
Ag1 C62 2.077(5)
Ag1 Ag2 3.2144(7)
Ag2 C64 2.050(5)
Ag2 C63 2.054(5)
Cu3 O6 1.912(3)
Cu3 O5 1.932(3)
Cu3 N5 2.002(4)
Cu3 N6 2.005(4)
Cu3 N11 2.258(5)
Cu4 O7 1.911(3)
Cu4 O8 1.917(3)
Cu4 N7 1.993(4)
Cu4 N8 2.005(4)
Cu4 N12 2.398(4)
Cu1 O2 1.910(3)
Cu1 O1 1.924(3)
Cu1 N1 2.010(4)
Cu1 N2 2.019(4)
Cu1 N9 2.374(4)
Cu2 O3 1.919(3)
Cu2 O4 1.923(3)
Cu2 N4 2.004(4)
Cu2 N3 2.010(4)
Cu2 N10 2.348(4)
Cl1 O9 1.380(6)
Cl1 O12 1.382(5)
Cl1 O10 1.408(4)
Cl1 O11 1.415(5)
Cl2 O14 1.302(6)
Cl2 O13 1.303(10)
Cl2 O15 1.380(6)
Cl2 O16 1.386(5)
O3 C17 1.273(6)
N7 C51 1.348(5)
N7 C55 1.358(6)
N2 C15 1.315(6)
N2 C11 1.349(6)
O2 C4 1.280(6)
N6 C45 1.343(6)
N6 C41 1.347(6)
N8 C60 1.334(6)
N8 C56 1.337(6)
N5 C40 1.346(6)
N5 C36 1.346(6)
N4 C30 1.333(6)
N4 C26 1.353(6)
O7 C47 1.271(6)
O8 C49 1.263(6)
C56 C57 1.397(6)
C56 C55 1.476(6)
O4 C19 1.266(6)
C63 N11 1.131(6)
O1 C2 1.273(6)
N3 C21 1.340(6)
N3 C25 1.349(6)
C26 C27 1.377(7)
C26 C25 1.478(7)
C25 C24 1.380(7)
N1 C6 1.330(6)
N1 C10 1.351(6)
O5 C32 1.264(6)
C61 N9 1.122(6)
O6 C34 1.256(6)
C64 N12 1.139(6)
C62 N10 1.127(6)
C11 C12 1.383(7)
C11 C10 1.478(7)
C40 C39 1.378(6)
C40 C41 1.488(6)
C41 C42 1.366(7)
C15 C14 1.385(7)
C17 C18 1.377(7)
C17 C16 1.503(7)
C10 C9 1.383(7)
C19 C18 1.381(7)
C19 C20 1.516(7)
C47 C48 1.407(7)
C47 C46 1.501(7)
C42 C43 1.381(7)
C49 C48 1.381(7)
C49 C50 1.521(6)
C12 C13 1.369(8)
C4 C3 1.374(7)
C4 C5 1.501(7)
C58 C59 1.366(8)
C58 C57 1.378(8)
C2 C3 1.392(7)
C2 C1 1.493(7)
C29 C28 1.366(9)
C29 C30 1.376(8)
C55 C54 1.379(7)
C60 C59 1.387(7)
C45 C44 1.365(8)
C14 C13 1.368(8)
C6 C7 1.379(7)
C32 C33 1.385(8)
C32 C31 1.507(7)
C27 C28 1.379(8)
C53 C52 1.369(8)
C53 C54 1.378(7)
C52 C51 1.355(7)
C22 C23 1.374(8)
C22 C21 1.383(7)
C24 C23 1.385(8)
C9 C8 1.375(8)
C39 C38 1.383(8)
C38 C37 1.347(9)
C8 C7 1.382(9)
C37 C36 1.390(7)
C33 C34 1.387(8)
C34 C35 1.500(8)
C44 C43 1.372(8)
N13 C65 1.15(2)
C66 C65 1.30(2)
